data_2206096
loop_
_publ_author_name
'Sancak, Kemal'
'Ustaba\,s, Re\,sat'
'\,Coruh, Ufuk'
'Er, Mustafa'
'\"Unver, Yasemin'
'Yavuz, Metin'

_publ_section_title
;
 3-(2-Thienylmethyl)-4,4'-bi-1<i>H</i>-1,2,4-triazol-5(4<i>H</i>)-one
;
_journal_issue 6
_journal_name_full 'Acta Crystallographica Section E'
_journal_page_first o1764
_journal_page_last o1766
_journal_paper_doi 10.1107/S1600536805013942
_journal_volume 61
_journal_year 2005
_chemical_formula_iupac 'C9 H8 N6 O S'
_chemical_formula_moiety 'C9 H8 N6 O S'
_chemical_formula_sum 'C9 H8 N6 O S'
_chemical_formula_weight 248.27
_chemical_name_systematic
;
3-(2-Thienylmethyl)-4,4'-bi-1H-1,2,4-triazol-5(4H)-one
;
_space_group_IT_number 14
_symmetry_cell_setting monoclinic
_symmetry_space_group_name_Hall '-P 2yn'
_symmetry_space_group_name_H-M 'P 1 21/n 1'
_atom_sites_solution_hydrogens geom
_atom_sites_solution_primary direct
_atom_sites_solution_secondary difmap
_cell_angle_alpha 90.00
_cell_angle_beta 102.634(6)
_cell_angle_gamma 90.00
_cell_formula_units_Z 8
_cell_length_a 15.8942(13)
_cell_length_b 6.9666(3)
_cell_length_c 20.2673(17)
_cell_measurement_reflns_used 4150
_cell_measurement_temperature 293(2)
_cell_measurement_theta_max 28.33
_cell_measurement_theta_min 1.48
_cell_volume 2189.8(3)
_computing_cell_refinement X-AREA
_computing_data_collection 'X-AREA (Stoe, 2002)'
_computing_data_reduction X-AREA
_computing_molecular_graphics 'ORTEP-3 for Windows (Farrugia, 1997)'
_computing_publication_material 'WinGX (Farrugia, 1999)'
_computing_structure_refinement 'SHELXL97 (Sheldrick, 1997)'
_computing_structure_solution 'SHELXS97 (Sheldrick, 1997)'
_diffrn_ambient_temperature 293(2)
_diffrn_detector_area_resol_mean 6.67
_diffrn_measured_fraction_theta_full 0.994
_diffrn_measured_fraction_theta_max 0.994
_diffrn_measurement_device_type 'Stoe IPDS-2'
_diffrn_measurement_method \f
_diffrn_radiation_monochromator graphite
_diffrn_radiation_source 'fine-focus sealed tube'
_diffrn_radiation_type MoK\a
_diffrn_radiation_wavelength 0.71073
_diffrn_reflns_av_R_equivalents 0.0565
_diffrn_reflns_av_sigmaI/netI 0.0403
_diffrn_reflns_limit_h_max 35
_diffrn_reflns_limit_h_min -35
_diffrn_reflns_limit_k_max 5
_diffrn_reflns_limit_k_min -5
_diffrn_reflns_limit_l_max 22
_diffrn_reflns_limit_l_min -22
_diffrn_reflns_number 13819
_diffrn_reflns_theta_full 28.27
_diffrn_reflns_theta_max 28.27
_diffrn_reflns_theta_min 1.48
_diffrn_standards_decay_% <2
_diffrn_standards_number 0
_exptl_absorpt_coefficient_mu 0.289
_exptl_absorpt_correction_T_max 0.9347
_exptl_absorpt_correction_T_min 0.8043
_exptl_absorpt_correction_type integration
_exptl_absorpt_process_details '(X-RED32; Stoe & Cie, 2002)'
_exptl_crystal_colour colorless
_exptl_crystal_density_diffrn 1.506
_exptl_crystal_density_method 'not measured'
_exptl_crystal_description prism
_exptl_crystal_F_000 1024
_exptl_crystal_size_max 0.25
_exptl_crystal_size_mid 0.20
_exptl_crystal_size_min 0.15
_refine_diff_density_max 2.283
_refine_diff_density_min -1.035
_refine_ls_extinction_method none
_refine_ls_goodness_of_fit_ref 1.019
_refine_ls_hydrogen_treatment constr
_refine_ls_matrix_type full
_refine_ls_number_parameters 304
_refine_ls_number_reflns 5396
_refine_ls_number_restraints 3
_refine_ls_restrained_S_all 1.020
_refine_ls_R_factor_all 0.1179
_refine_ls_R_factor_gt 0.0872
_refine_ls_shift/su_max 0.000
_refine_ls_shift/su_mean 0.000
_refine_ls_structure_factor_coef Fsqd
_refine_ls_weighting_details 'calc w = 1/[\s^2^(Fo^2^)+(0.1827P)^2^] where P = (Fo^2^+2Fc^2^)/3'
_refine_ls_weighting_scheme calc
_refine_ls_wR_factor_gt 0.2620
_refine_ls_wR_factor_ref 0.2844
_reflns_number_gt 2911
_reflns_number_total 5396
_reflns_threshold_expression I>2\s(I)
_cod_data_source_file wn6349.cif
_cod_data_source_block I
_cod_original_sg_symbol_H-M 'P 21/n'
_cod_database_code 2206096

loop_
_symmetry_equiv_pos_as_xyz
'x, y, z'
'-x+1/2, y+1/2, -z+1/2'
'-x, -y, -z'
'x-1/2, -y-1/2, z-1/2'

loop_
_atom_site_label
_atom_site_fract_x
_atom_site_fract_y
_atom_site_fract_z
_atom_site_U_iso_or_equiv
_atom_site_adp_type
_atom_site_calc_flag
_atom_site_refinement_flags
_atom_site_occupancy
_atom_site_type_symbol
S1B 0.81262(9) 0.1074(2) 0.75390(7) 0.0738(4) Uani d . 1 S
N1B 0.85667(17) -0.1609(4) 0.92768(15) 0.0365(7) Uani d . 1 N
O1B 0.70305(17) -0.3701(4) 0.93585(15) 0.0491(7) Uani d . 1 O
C3B 0.7032(2) -0.2016(5) 0.91989(18) 0.0374(8) Uani d . 1 C
N6B 0.63872(18) -0.0732(5) 0.90399(17) 0.0451(8) Uani d . 1 N
H6B 0.5859 -0.0998 0.9041 0.054 Uiso calc R 1 H
N5B 0.6658(2) 0.1064(5) 0.88744(18) 0.0449(8) Uani d . 1 N
N4B 0.77350(17) -0.0932(4) 0.91147(15) 0.0364(7) Uani d . 1 N
C4B 0.7477(2) 0.0916(5) 0.89323(18) 0.0378(8) Uani d . 1 C
C1B 0.9117(2) -0.1531(6) 0.9887(2) 0.0429(8) Uani d . 1 C
H1B 0.9004 -0.0929 1.0268 0.051 Uiso calc R 1 H
N2B 0.9737(2) -0.3088(6) 0.92022(19) 0.0514(9) Uani d . 1 N
N3B 0.9829(2) -0.2425(5) 0.98625(19) 0.0518(9) Uani d . 1 N
C6B 0.8569(2) 0.2070(6) 0.83012(19) 0.0421(8) Uani d . 1 C
C2B 0.8983(2) -0.2607(6) 0.8871(2) 0.0477(9) Uani d . 1 C
H2B 0.8756 -0.2900 0.8419 0.057 Uiso calc R 1 H
C7B 0.9459(2) 0.2461(6) 0.8341(2) 0.0483(9) Uani d . 1 C
H7B 0.9823 0.3064 0.8704 0.058 Uiso calc R 1 H
C5B 0.8073(3) 0.2479(6) 0.8837(2) 0.0441(9) Uani d . 1 C
H5B1 0.8479 0.2704 0.9263 0.053 Uiso calc R 1 H
H5B2 0.7743 0.3647 0.8718 0.053 Uiso calc R 1 H
C8B 0.9710(4) 0.1814(10) 0.7760(3) 0.0811(17) Uani d . 1 C
H8B 1.0276 0.1884 0.7707 0.097 Uiso calc R 1 H
C9B 0.9085(5) 0.1106(10) 0.7299(3) 0.088(2) Uani d . 1 C
H9B 0.9157 0.0663 0.6881 0.106 Uiso calc R 1 H
S1A 0.42971(11) 0.1755(3) 0.81980(9) 0.0919(6) Uani d U 1 S
N1A 0.36088(17) 0.6437(4) 0.94220(15) 0.0347(6) Uani d . 1 N
N6A 0.14367(18) 0.5558(5) 0.92329(17) 0.0446(8) Uani d . 1 N
H6A 0.0911 0.5826 0.9242 0.053 Uiso calc R 1 H
N4A 0.27759(16) 0.5751(4) 0.92949(15) 0.0352(6) Uani d . 1 N
C4A 0.2516(2) 0.3887(5) 0.91262(18) 0.0363(7) Uani d . 1 C
O1A 0.20865(17) 0.8529(4) 0.95267(15) 0.0472(7) Uani d . 1 O
N5A 0.17031(19) 0.3745(5) 0.90714(17) 0.0437(8) Uani d . 1 N
C7A 0.2835(2) 0.3654(5) 0.77073(18) 0.0382(2) Uani d U 1 C
H7A 0.2295 0.4224 0.7651 0.046 Uiso calc R 1 H
C1A 0.4155(2) 0.6657(6) 1.0034(2) 0.0415(8) Uani d . 1 C
H1A 0.4040 0.6288 1.0447 0.050 Uiso calc R 1 H
C3A 0.2082(2) 0.6852(5) 0.93736(17) 0.0361(7) Uani d . 1 C
C2A 0.4027(3) 0.7181(6) 0.8960(2) 0.0483(9) Uani d . 1 C
H2A 0.3805 0.7233 0.8496 0.058 Uiso calc R 1 H
N2A 0.4863(2) 0.7462(5) 0.99543(19) 0.0491(8) Uani d . 1 N
C6A 0.3372(3) 0.2612(6) 0.83368(19) 0.0430(8) Uani d U 1 C
C5A 0.3103(2) 0.2350(6) 0.90032(19) 0.0409(8) Uani d . 1 C
H5A1 0.2817 0.1119 0.9003 0.049 Uiso calc R 1 H
H5A2 0.3613 0.2341 0.9368 0.049 Uiso calc R 1 H
N3A 0.4778(2) 0.7801(6) 0.92629(19) 0.0524(9) Uani d . 1 N
C8A 0.3392(5) 0.3513(9) 0.7225(3) 0.0791(16) Uani d U 1 C
H8A 0.3238 0.4055 0.6797 0.095 Uiso calc R 1 H
C9A 0.4116(5) 0.2589(10) 0.7425(3) 0.0875(19) Uani d . 1 C
H9A 0.4504 0.2415 0.7146 0.105 Uiso calc R 1 H

loop_
_atom_site_aniso_label
_atom_site_aniso_U_11
_atom_site_aniso_U_22
_atom_site_aniso_U_33
_atom_site_aniso_U_12
_atom_site_aniso_U_13
_atom_site_aniso_U_23
S1B 0.0666(8) 0.0912(11) 0.0592(7) 0.0053(7) 0.0047(6) -0.0103(7)
N1B 0.0243(13) 0.0402(16) 0.0479(16) 0.0044(11) 0.0139(12) 0.0026(13)
O1B 0.0427(15) 0.0458(16) 0.0615(17) -0.0040(12) 0.0172(12) 0.0094(13)
C3B 0.0325(17) 0.041(2) 0.0414(18) -0.0008(14) 0.0139(14) 0.0017(15)
N6B 0.0224(13) 0.0517(19) 0.064(2) 0.0002(13) 0.0156(13) 0.0025(16)
N5B 0.0339(15) 0.0433(18) 0.060(2) 0.0068(13) 0.0153(14) 0.0052(15)
N4B 0.0226(13) 0.0379(16) 0.0505(17) 0.0014(11) 0.0121(11) 0.0037(13)
C4B 0.0294(16) 0.0396(19) 0.0468(19) 0.0045(14) 0.0133(14) 0.0027(15)
C1B 0.0303(17) 0.046(2) 0.053(2) 0.0014(15) 0.0091(15) -0.0017(17)
N2B 0.0302(16) 0.057(2) 0.069(2) 0.0074(14) 0.0150(15) -0.0058(17)
N3B 0.0322(17) 0.057(2) 0.065(2) 0.0014(15) 0.0089(15) -0.0067(17)
C6B 0.0420(19) 0.038(2) 0.047(2) -0.0013(15) 0.0123(16) 0.0045(15)
C2B 0.0350(18) 0.053(2) 0.057(2) 0.0070(17) 0.0160(17) -0.0067(19)
C7B 0.0354(19) 0.059(2) 0.052(2) -0.0031(17) 0.0126(16) -0.0140(19)
C5B 0.043(2) 0.0371(19) 0.055(2) -0.0006(16) 0.0187(17) -0.0004(16)
C8B 0.072(4) 0.094(4) 0.093(4) -0.002(3) 0.050(3) 0.001(3)
C9B 0.120(5) 0.103(5) 0.051(3) 0.035(4) 0.039(3) 0.010(3)
S1A 0.0761(10) 0.1115(13) 0.0969(12) 0.0161(9) 0.0377(9) 0.0173(10)
N1A 0.0231(12) 0.0399(16) 0.0427(15) -0.0068(11) 0.0107(11) -0.0015(12)
N6A 0.0246(14) 0.0495(19) 0.062(2) -0.0010(13) 0.0148(13) -0.0054(15)
N4A 0.0212(12) 0.0401(16) 0.0460(16) -0.0023(11) 0.0110(11) -0.0008(12)
C4A 0.0290(16) 0.0384(18) 0.0430(18) -0.0026(14) 0.0110(13) 0.0002(14)
O1A 0.0425(14) 0.0440(16) 0.0593(17) 0.0030(12) 0.0204(12) -0.0061(12)
N5A 0.0277(14) 0.0455(18) 0.060(2) -0.0045(13) 0.0137(13) -0.0025(15)
C7A 0.042 0.033 0.039 0.0036(14) 0.0071(13) -0.0072(14)
C1A 0.0328(17) 0.044(2) 0.048(2) -0.0026(15) 0.0100(15) 0.0003(16)
C3A 0.0317(16) 0.043(2) 0.0366(17) 0.0006(14) 0.0129(13) -0.0008(14)
C2A 0.0372(19) 0.061(3) 0.050(2) -0.0124(18) 0.0163(16) 0.0040(19)
N2A 0.0307(16) 0.052(2) 0.063(2) -0.0066(14) 0.0068(14) -0.0031(17)
C6A 0.046(2) 0.0367(19) 0.047(2) -0.0015(15) 0.0128(16) -0.0048(15)
C5A 0.0372(18) 0.0383(19) 0.048(2) 0.0013(15) 0.0121(15) 0.0000(16)
N3A 0.0319(16) 0.059(2) 0.069(2) -0.0099(15) 0.0168(15) 0.0052(18)
C8A 0.118(5) 0.067(3) 0.052(3) 0.006(3) 0.017(3) 0.003(2)
C9A 0.098(4) 0.093(5) 0.090(4) -0.006(4) 0.061(4) -0.007(3)

loop_
_atom_type_symbol
_atom_type_description
_atom_type_scat_dispersion_real
_atom_type_scat_dispersion_imag
_atom_type_scat_source
C C 0.0033 0.0016 'International Tables Vol C Tables 4.2.6.8 and 6.1.1.4'
H H 0.0000 0.0000 'International Tables Vol C Tables 4.2.6.8 and 6.1.1.4'
N N 0.0061 0.0033 'International Tables Vol C Tables 4.2.6.8 and 6.1.1.4'
O O 0.0106 0.0060 'International Tables Vol C Tables 4.2.6.8 and 6.1.1.4'
S S 0.1246 0.1234 'International Tables Vol C Tables 4.2.6.8 and 6.1.1.4'

loop_
_geom_angle_atom_site_label_1
_geom_angle_atom_site_label_2
_geom_angle_atom_site_label_3
_geom_angle
C9B S1B C6B 92.1(3)
C1B N1B C2B 105.8(3)
C1B N1B N4B 127.0(3)
C2B N1B N4B 127.1(3)
O1B C3B N6B 131.2(3)
O1B C3B N4B 127.2(3)
N6B C3B N4B 101.6(3)
C3B N6B N5B 113.3(3)
C3B N6B H6B 123.3
N5B N6B H6B 123.3
C4B N5B N6B 105.5(3)
N1B N4B C4B 126.8(3)
N1B N4B C3B 122.8(3)
C4B N4B C3B 109.9(3)
N5B C4B N4B 109.6(3)
N5B C4B C5B 126.3(3)
N4B C4B C5B 124.1(3)
N3B C1B N1B 109.9(4)
N3B C1B H1B 125.1
N1B C1B H1B 125.1
C2B N2B N3B 107.8(3)
C1B N3B N2B 106.6(3)
C7B C6B C5B 126.5(4)
C7B C6B S1B 109.8(3)
C5B C6B S1B 123.8(3)
N2B C2B N1B 109.9(4)
N2B C2B H2B 125.1
N1B C2B H2B 125.1
C8B C7B C6B 110.7(4)
C8B C7B H7B 124.7
C6B C7B H7B 124.7
C4B C5B C6B 114.0(3)
C4B C5B H5B1 108.8
C6B C5B H5B1 108.8
C4B C5B H5B2 108.8
C6B C5B H5B2 108.8
H5B1 C5B H5B2 107.7
C9B C8B C7B 114.4(5)
C9B C8B H8B 122.8
C7B C8B H8B 122.8
C8B C9B S1B 113.0(4)
C8B C9B H9B 123.5
S1B C9B H9B 123.5
C9A S1A C6A 93.3(3)
C1A N1A C2A 105.9(3)
C1A N1A N4A 127.3(3)
C2A N1A N4A 126.6(3)
C3A N6A N5A 113.5(3)
C3A N6A H6A 123.2
N5A N6A H6A 123.2
N1A N4A C3A 123.0(3)
N1A N4A C4A 126.5(3)
C3A N4A C4A 110.3(3)
N5A C4A N4A 109.6(3)
N5A C4A C5A 126.4(3)
N4A C4A C5A 123.9(3)
C4A N5A N6A 105.2(3)
C8A C7A C6A 102.4(4)
C8A C7A H7A 128.8
C6A C7A H7A 128.8
N2A C1A N1A 109.4(3)
N2A C1A H1A 125.3
N1A C1A H1A 125.3
O1A C3A N6A 131.4(3)
O1A C3A N4A 127.3(3)
N6A C3A N4A 101.2(3)
N3A C2A N1A 109.8(4)
N3A C2A H2A 125.1
N1A C2A H2A 125.1
C1A N2A N3A 107.5(3)
C5A C6A C7A 125.3(3)
C5A C6A S1A 122.6(3)
C7A C6A S1A 112.0(3)
C4A C5A C6A 112.0(3)
C4A C5A H5A1 109.2
C6A C5A H5A1 109.2
C4A C5A H5A2 109.2
C6A C5A H5A2 109.2
H5A1 C5A H5A2 107.9
C2A N3A N2A 107.3(3)
C9A C8A C7A 116.7(5)
C9A C8A H8A 121.6
C7A C8A H8A 121.6
C8A C9A S1A 115.5(4)
C8A C9A H9A 122.3
S1A C9A H9A 122.3

loop_
_geom_bond_atom_site_label_1
_geom_bond_atom_site_label_2
_geom_bond_distance
S1B C9B 1.699(7)
S1B C6B 1.699(4)
N1B C1B 1.351(5)
N1B C2B 1.355(5)
N1B N4B 1.374(4)
O1B C3B 1.218(5)
C3B N6B 1.346(5)
C3B N4B 1.389(4)
N6B N5B 1.388(5)
N6B H6B 0.8600
N5B C4B 1.285(4)
N4B C4B 1.377(5)
C4B C5B 1.484(5)
C1B N3B 1.302(5)
C1B H1B 0.9300
N2B C2B 1.284(5)
N2B N3B 1.393(5)
C6B C7B 1.425(5)
C6B C5B 1.502(5)
C2B H2B 0.9300
C7B C8B 1.399(7)
C7B H7B 0.9300
C5B H5B1 0.9700
C5B H5B2 0.9700
C8B C9B 1.303(9)
C8B H8B 0.9300
C9B H9B 0.9300
S1A C9A 1.637(7)
S1A C6A 1.667(4)
N1A C1A 1.358(5)
N1A C2A 1.364(5)
N1A N4A 1.377(4)
N6A C3A 1.348(5)
N6A N5A 1.394(5)
N6A H6A 0.8600
N4A C3A 1.381(4)
N4A C4A 1.383(5)
C4A N5A 1.277(4)
C4A C5A 1.476(5)
O1A C3A 1.209(5)
C7A C8A 1.458(7)
C7A C6A 1.551(5)
C7A H7A 0.9300
C1A N2A 1.299(5)
C1A H1A 0.9300
C2A N3A 1.291(5)
C2A H2A 0.9300
N2A N3A 1.398(5)
C6A C5A 1.514(5)
C5A H5A1 0.9700
C5A H5A2 0.9700
C8A C9A 1.303(9)
C8A H8A 0.9300
C9A H9A 0.9300

loop_
_geom_hbond_atom_site_label_D
_geom_hbond_atom_site_label_H
_geom_hbond_atom_site_label_A
_geom_hbond_site_symmetry_A
_geom_hbond_distance_DH
_geom_hbond_distance_HA
_geom_hbond_distance_DA
_geom_hbond_angle_DHA
N6B H6B N3A 1_545 0.86 2.05 2.881(4) 163
N6A H6A N2B 1_465 0.86 2.00 2.849(4) 170
N6A H6A N3B 1_465 0.86 2.64 3.400(5) 148

loop_
_geom_torsion_atom_site_label_1
_geom_torsion_atom_site_label_2
_geom_torsion_atom_site_label_3
_geom_torsion_atom_site_label_4
_geom_torsion
O1B C3B N6B N5B -179.0(4)
N4B C3B N6B N5B -0.8(4)
C3B N6B N5B C4B -0.3(4)
C1B N1B N4B C4B 84.9(5)
C2B N1B N4B C4B -100.0(5)
C1B N1B N4B C3B -86.7(5)
C2B N1B N4B C3B 88.5(5)
O1B C3B N4B N1B -7.3(6)
N6B C3B N4B N1B 174.4(3)
O1B C3B N4B C4B 180.0(4)
N6B C3B N4B C4B 1.6(4)
N6B N5B C4B N4B 1.4(4)
N6B N5B C4B C5B -177.3(4)
N1B N4B C4B N5B -174.4(3)
C3B N4B C4B N5B -2.0(4)
N1B N4B C4B C5B 4.2(6)
C3B N4B C4B C5B 176.7(3)
C2B N1B C1B N3B -0.1(5)
N4B N1B C1B N3B 175.8(3)
N1B C1B N3B N2B 0.9(5)
C2B N2B N3B C1B -1.3(5)
C9B S1B C6B C7B 1.8(4)
C9B S1B C6B C5B -178.9(4)
N3B N2B C2B N1B 1.3(5)
C1B N1B C2B N2B -0.8(5)
N4B N1B C2B N2B -176.7(3)
C5B C6B C7B C8B 177.5(5)
S1B C6B C7B C8B -3.3(5)
N5B C4B C5B C6B -122.0(4)
N4B C4B C5B C6B 59.6(5)
C7B C6B C5B C4B -137.9(4)
S1B C6B C5B C4B 42.9(5)
C6B C7B C8B C9B 3.6(8)
C7B C8B C9B S1B -2.2(8)
C6B S1B C9B C8B 0.2(6)
C1A N1A N4A C3A 78.6(5)
C2A N1A N4A C3A -95.5(5)
C1A N1A N4A C4A -96.1(5)
C2A N1A N4A C4A 89.7(5)
N1A N4A C4A N5A 177.4(3)
C3A N4A C4A N5A 2.0(4)
N1A N4A C4A C5A -5.0(6)
C3A N4A C4A C5A 179.7(3)
N4A C4A N5A N6A -2.1(4)
C5A C4A N5A N6A -179.6(3)
C3A N6A N5A C4A 1.5(4)
C2A N1A C1A N2A -0.6(4)
N4A N1A C1A N2A -175.7(3)
N5A N6A C3A O1A 179.5(4)
N5A N6A C3A N4A -0.3(4)
N1A N4A C3A O1A 3.7(6)
C4A N4A C3A O1A 179.2(4)
N1A N4A C3A N6A -176.5(3)
C4A N4A C3A N6A -1.0(4)
C1A N1A C2A N3A 0.4(5)
N4A N1A C2A N3A 175.6(3)
N1A C1A N2A N3A 0.5(4)
C8A C7A C6A C5A 179.2(4)
C8A C7A C6A S1A -1.6(4)
C9A S1A C6A C5A -179.7(4)
C9A S1A C6A C7A 1.1(4)
N5A C4A C5A C6A 104.5(4)
N4A C4A C5A C6A -72.7(5)
C7A C6A C5A C4A -27.4(5)
S1A C6A C5A C4A 153.5(3)
N1A C2A N3A N2A -0.1(5)
C1A N2A N3A C2A -0.2(5)
C6A C7A C8A C9A 1.7(7)
C7A C8A C9A S1A -1.1(8)
C6A S1A C9A C8A -0.1(6)

loop_
_cod_related_entry_id
_cod_related_entry_database
_cod_related_entry_code
1 ChemSpider 24734016
